data_7040667
loop_
_publ_author_name
'Lee, Haeri'
'Choi, Eunkyung'
'Noh, Tae Hwan'
'Jung, Ok-Sang'

_publ_section_title
;
 Recyclable scavengers for photo-cyclopropanation via an in situ
 crystallization process.
;
_journal_issue 46
_journal_name_full 'Dalton transactions (Cambridge, England : 2003)'
_journal_page_first 18476
_journal_page_last 18483
_journal_paper_doi 10.1039/c6dt02604d
_journal_volume 45
_journal_year 2016
_chemical_formula_moiety 'C60 H54 Cl6 N6 O12 Pd3, 6(C H4 O)'
_chemical_formula_sum 'C66 H78 Cl6 N6 O18 Pd3'
_chemical_formula_weight 1775.24
_space_group_crystal_system trigonal
_space_group_IT_number 161
_space_group_name_Hall 'R 3 -2"c'
_space_group_name_H-M_alt 'R 3 c :H'
_symmetry_space_group_name_Hall 'R 3 -2"c'
_symmetry_space_group_name_H-M 'R 3 c :H'
_atom_sites_solution_hydrogens geom
_audit_creation_method SHELXL-2014/7
_audit_update_record
;
2016-09-17 deposited with the CCDC.
2016-09-19 downloaded from the CCDC.
;
_cell_angle_alpha 90
_cell_angle_beta 90
_cell_angle_gamma 120
_cell_formula_units_Z 6
_cell_length_a 24.9266(19)
_cell_length_b 24.9266(19)
_cell_length_c 19.706(2)
_cell_measurement_reflns_used 565
_cell_measurement_temperature 173(2)
_cell_measurement_theta_max 27.72
_cell_measurement_theta_min 2.27
_cell_volume 10603.6(16)
_computing_cell_refinement 'Bruker APEX2'
_computing_data_collection 'Bruker APEX2'
_computing_data_reduction 'Bruker APEX2'
_computing_molecular_graphics 'Bruker SHELXTL'
_computing_publication_material 'Bruker SHELXTL'
_computing_structure_refinement 'SHELXL-2014/7 (Sheldrick, 2014)'
_computing_structure_solution 'SHELXS-97 (Sheldrick, 2008)'
_diffrn_ambient_temperature 173(2)
_diffrn_measured_fraction_theta_full 1.000
_diffrn_measured_fraction_theta_max 1.000
_diffrn_measurement_device_type 'Bruker Breeze CCD'
_diffrn_measurement_method '\f and \w scans'
_diffrn_radiation_type MoK\a
_diffrn_radiation_wavelength 0.71073
_diffrn_reflns_av_R_equivalents 0.1789
_diffrn_reflns_av_unetI/netI 0.1258
_diffrn_reflns_Laue_measured_fraction_full 1.000
_diffrn_reflns_Laue_measured_fraction_max 1.000
_diffrn_reflns_limit_h_max 30
_diffrn_reflns_limit_h_min -30
_diffrn_reflns_limit_k_max 29
_diffrn_reflns_limit_k_min -30
_diffrn_reflns_limit_l_max 24
_diffrn_reflns_limit_l_min -24
_diffrn_reflns_number 53942
_diffrn_reflns_point_group_measured_fraction_full 1.000
_diffrn_reflns_point_group_measured_fraction_max 1.000
_diffrn_reflns_theta_full 25.242
_diffrn_reflns_theta_max 26.249
_diffrn_reflns_theta_min 1.634
_exptl_absorpt_coefficient_mu 1.056
_exptl_absorpt_correction_T_max 0.788
_exptl_absorpt_correction_T_min 0.781
_exptl_absorpt_correction_type multi-scan
_exptl_absorpt_process_details SADABS
_exptl_crystal_colour YELLOW
_exptl_crystal_density_diffrn 1.668
_exptl_crystal_description BLOCK
_exptl_crystal_F_000 5400
_exptl_crystal_size_max 0.250
_exptl_crystal_size_mid 0.240
_exptl_crystal_size_min 0.240
_exptl_transmission_factor_max 0.007
_exptl_transmission_factor_min 0.002
_refine_diff_density_max 0.786
_refine_diff_density_min -0.620
_refine_diff_density_rms 0.104
_refine_ls_abs_structure_details
; 
 Refined as an inversion twin. 
;
_refine_ls_abs_structure_Flack 0.26(9)
_refine_ls_extinction_method none
_refine_ls_goodness_of_fit_ref 1.050
_refine_ls_hydrogen_treatment constr
_refine_ls_matrix_type full
_refine_ls_number_parameters 263
_refine_ls_number_reflns 4769
_refine_ls_number_restraints 1
_refine_ls_restrained_S_all 1.050
_refine_ls_R_factor_all 0.1446
_refine_ls_R_factor_gt 0.0891
_refine_ls_shift/su_max 0.000
_refine_ls_shift/su_mean 0.000
_refine_ls_structure_factor_coef Fsqd
_refine_ls_weighting_details 'w=1/[\s^2^(Fo^2^)+(0.0680P)^2^] where P=(Fo^2^+2Fc^2^)/3'
_refine_ls_weighting_scheme calc
_refine_ls_wR_factor_gt 0.1464
_refine_ls_wR_factor_ref 0.1644
_reflns_Friedel_coverage 0.994
_reflns_Friedel_fraction_full 1.000
_reflns_Friedel_fraction_max 1.000
_reflns_number_gt 2893
_reflns_number_total 4769
_reflns_threshold_expression 'I > 2\s(I)'
_cod_data_source_file c6dt02604d2.cif
_cod_data_source_block 1457749
_cod_depositor_comments
;
The following automatic conversions were performed:

'_exptl_absorpt_correction_type' value 'MULTI-SCAN' changed to
'multi-scan' according to
/usr/data/users/saulius/crontab/automatic-downloads/rss-feeds/RSC/lib/dictionaries/cif_core.dic
dictionary named 'cif_core.dic' version 2.4.2 from 2011-04-26.

Automatic conversion script
Id: cif_fix_values 4268 2015-11-12 08:31:59Z antanas 

 Adding full bibliography for 7040665--7040670.cif.
;
_cod_original_cell_volume 10603.6(19)
_cod_database_code 7040667
_shelx_shelxl_version_number 2014/7
_shelx_space_group_comment
; 
The symmetry employed for this shelxl refinement is uniquely defined 
by the following loop, which should always be used as a source of 
symmetry information in preference to the above space-group names. 
They are only intended as comments. 
;
_shelx_estimated_absorpt_t_min 0.778
_shelx_estimated_absorpt_t_max 0.786
_platon_squeeze_void_probe_radius 1.20

loop_
_space_group_symop_operation_xyz
'x, y, z'
'-y, x-y, z'
'-x+y, -x, z'
'-y, -x, z+1/2'
'x, x-y, z+1/2'
'-x+y, y, z+1/2'
'x+2/3, y+1/3, z+1/3'
'-y+2/3, x-y+1/3, z+1/3'
'-x+y+2/3, -x+1/3, z+1/3'
'-y+2/3, -x+1/3, z+5/6'
'x+2/3, x-y+1/3, z+5/6'
'-x+y+2/3, y+1/3, z+5/6'
'x+1/3, y+2/3, z+2/3'
'-y+1/3, x-y+2/3, z+2/3'
'-x+y+1/3, -x+2/3, z+2/3'
'-y+1/3, -x+2/3, z+7/6'
'x+1/3, x-y+2/3, z+7/6'
'-x+y+1/3, y+2/3, z+7/6'

loop_
_atom_site_label
_atom_site_type_symbol
_atom_site_fract_x
_atom_site_fract_y
_atom_site_fract_z
_atom_site_U_iso_or_equiv
_atom_site_adp_type
_atom_site_occupancy
_atom_site_site_symmetry_order
_atom_site_calc_flag
_atom_site_refinement_flags_posn
_atom_site_refinement_flags_adp
Pd1 Pd 0.65548(6) 0.76950(6) 0.91360(7) 0.0488(4) Uani 1 1 d . .
Cl1 Cl 0.6699(2) 0.7788(2) 1.0299(3) 0.0631(14) Uani 1 1 d . .
Cl2 Cl 0.6271(3) 0.7576(3) 0.8021(3) 0.0815(16) Uani 1 1 d . .
O1 O 0.8338(5) 0.9225(6) 0.8272(6) 0.065(4) Uani 1 1 d . .
O2 O 0.8659(6) 1.0226(7) 0.8139(9) 0.101(6) Uani 1 1 d . .
O3 O 0.8776(5) 0.8437(4) 0.9687(6) 0.048(3) Uani 1 1 d . .
O4 O 0.9615(5) 0.8374(5) 0.9901(6) 0.060(3) Uani 1 1 d . .
N1 N 0.6423(7) 0.8417(6) 0.9147(7) 0.049(4) Uani 1 1 d . .
N2 N 0.6721(6) 0.6976(6) 0.9069(7) 0.040(3) Uani 1 1 d . .
C1 C 0.5824(9) 0.8291(9) 0.9174(11) 0.067(6) Uani 1 1 d . .
H1A H 0.5502 0.7872 0.9208 0.081 Uiso 1 1 calc R U
C2 C 0.5668(9) 0.8751(11) 0.9153(10) 0.075(7) Uani 1 1 d . .
H2A H 0.5252 0.8658 0.9212 0.090 Uiso 1 1 calc R U
C3 C 0.6117(11) 0.9320(11) 0.9050(9) 0.065(6) Uani 1 1 d . .
H3A H 0.6013 0.9636 0.8996 0.078 Uiso 1 1 calc R U
C4 C 0.6744(10) 0.9485(8) 0.9014(9) 0.057(5) Uani 1 1 d . .
H4A H 0.7063 0.9901 0.8947 0.069 Uiso 1 1 calc R U
C5 C 0.6871(8) 0.8990(8) 0.9085(9) 0.048(5) Uani 1 1 d . .
C6 C 0.7511(8) 0.9133(8) 0.9038(8) 0.048(5) Uani 1 1 d . .
H6A H 0.7566 0.8835 0.9321 0.058 Uiso 1 1 calc R U
H6B H 0.7785 0.9553 0.9223 0.058 Uiso 1 1 calc R U
C7 C 0.7703(7) 0.9105(9) 0.8325(10) 0.063(5) Uani 1 1 d . .
H7A H 0.7418 0.8690 0.8135 0.075 Uiso 1 1 calc R U
H7B H 0.7662 0.9414 0.8047 0.075 Uiso 1 1 calc R U
C8 C 0.8764(8) 0.9813(9) 0.8189(10) 0.062(5) Uani 1 1 d . .
C9 C 0.9382(8) 0.9886(9) 0.8180(10) 0.061(5) Uani 1 1 d . .
C10 C 0.9899(9) 1.0490(9) 0.8175(9) 0.054(5) Uani 1 1 d . .
H10A H 0.9825 1.0829 0.8168 0.065 Uiso 1 1 calc R U
C11 C 0.6265(8) 0.6418(8) 0.8905(8) 0.052(5) Uani 1 1 d . .
H11A H 0.5875 0.6379 0.8796 0.062 Uiso 1 1 calc R U
C12 C 0.6308(9) 0.5888(8) 0.8880(8) 0.063(6) Uani 1 1 d . .
H12A H 0.5962 0.5494 0.8779 0.075 Uiso 1 1 calc R U
C13 C 0.6888(9) 0.5967(8) 0.9011(9) 0.056(5) Uani 1 1 d . .
H13A H 0.6951 0.5622 0.8984 0.067 Uiso 1 1 calc R U
C14 C 0.7358(8) 0.6522(7) 0.9174(8) 0.045(4) Uani 1 1 d . .
H14A H 0.7751 0.6568 0.9275 0.054 Uiso 1 1 calc R U
C15 C 0.7280(7) 0.7034(7) 0.9198(8) 0.044(4) Uani 1 1 d . .
C16 C 0.7808(7) 0.7694(7) 0.9350(9) 0.052(5) Uani 1 1 d . .
H16A H 0.7893 0.7943 0.8931 0.062 Uiso 1 1 calc R U
H16B H 0.7659 0.7877 0.9696 0.062 Uiso 1 1 calc R U
C17 C 0.8403(7) 0.7764(7) 0.9592(10) 0.059(5) Uani 1 1 d . .
H17A H 0.8349 0.7539 1.0024 0.071 Uiso 1 1 calc R U
H17B H 0.8589 0.7616 0.9250 0.071 Uiso 1 1 calc R U
C18 C 0.9357(7) 0.8659(7) 0.9829(8) 0.039(4) Uani 1 1 d . .
C19 C 0.9702(7) 0.9361(7) 0.9881(8) 0.042(4) Uani 1 1 d . .
C20 C 0.9351(7) 0.9659(7) 0.9890(7) 0.041(4) Uani 1 1 d . .
H20A H 0.8912 0.9425 0.9901 0.049 Uiso 1 1 calc R U

loop_
_atom_site_aniso_label
_atom_site_aniso_U_11
_atom_site_aniso_U_22
_atom_site_aniso_U_33
_atom_site_aniso_U_23
_atom_site_aniso_U_13
_atom_site_aniso_U_12
Pd1 0.0363(8) 0.0401(8) 0.0708(8) -0.0056(7) 0.0016(7) 0.0197(6)
Cl1 0.074(3) 0.050(3) 0.070(3) -0.002(3) 0.007(3) 0.034(3)
Cl2 0.089(4) 0.097(4) 0.081(4) -0.021(3) -0.019(4) 0.064(3)
O1 0.035(7) 0.065(9) 0.090(10) 0.010(7) 0.005(6) 0.021(6)
O2 0.051(8) 0.074(10) 0.187(18) 0.052(10) 0.035(9) 0.038(8)
O3 0.036(6) 0.022(5) 0.087(9) 0.002(6) -0.013(6) 0.015(5)
O4 0.057(8) 0.039(7) 0.088(10) -0.009(6) -0.014(7) 0.027(6)
N1 0.035(9) 0.047(9) 0.065(10) 0.006(8) 0.004(7) 0.021(8)
N2 0.035(7) 0.039(8) 0.038(8) -0.002(6) 0.006(6) 0.013(6)
C1 0.073(14) 0.055(12) 0.090(16) 0.006(11) 0.037(12) 0.044(12)
C2 0.065(14) 0.102(19) 0.085(16) 0.016(14) 0.038(13) 0.061(15)
C3 0.102(19) 0.087(16) 0.037(12) 0.012(11) 0.022(12) 0.071(15)
C4 0.081(14) 0.044(12) 0.034(12) -0.010(9) 0.005(10) 0.022(11)
C5 0.061(11) 0.042(11) 0.039(10) -0.003(9) 0.005(11) 0.024(10)
C6 0.052(11) 0.043(10) 0.051(13) 0.006(9) 0.007(9) 0.025(9)
C7 0.038(10) 0.071(13) 0.081(15) 0.011(11) 0.010(10) 0.029(10)
C8 0.045(12) 0.059(13) 0.080(15) -0.005(11) 0.012(10) 0.024(11)
C9 0.058(12) 0.049(12) 0.088(15) 0.006(10) 0.020(11) 0.036(11)
C10 0.067(13) 0.063(13) 0.059(12) 0.005(10) 0.016(10) 0.052(12)
C11 0.048(11) 0.054(12) 0.052(12) -0.021(9) 0.010(9) 0.024(10)
C12 0.063(13) 0.051(12) 0.055(13) -0.014(9) 0.004(10) 0.014(10)
C13 0.062(13) 0.052(12) 0.060(13) -0.005(9) -0.009(10) 0.033(11)
C14 0.042(9) 0.025(9) 0.067(13) 0.006(8) 0.000(9) 0.016(8)
C15 0.034(9) 0.052(11) 0.041(11) -0.001(8) -0.005(8) 0.018(8)
C16 0.039(10) 0.023(8) 0.077(13) -0.005(9) -0.007(9) 0.003(8)
C17 0.040(10) 0.033(10) 0.097(16) 0.005(10) 0.024(10) 0.014(8)
C18 0.043(10) 0.042(10) 0.040(10) -0.005(8) -0.020(8) 0.028(8)
C19 0.050(11) 0.045(10) 0.042(10) 0.003(8) -0.010(8) 0.031(9)
C20 0.040(10) 0.032(9) 0.037(10) 0.003(7) -0.003(8) 0.008(8)

loop_
_atom_type_symbol
_atom_type_description
_atom_type_scat_dispersion_real
_atom_type_scat_dispersion_imag
_atom_type_scat_source
C C 0.0033 0.0016 'International Tables Vol C Tables 4.2.6.8 and 6.1.1.4'
H H 0.0000 0.0000 'International Tables Vol C Tables 4.2.6.8 and 6.1.1.4'
Cl Cl 0.1484 0.1585 'International Tables Vol C Tables 4.2.6.8 and 6.1.1.4'
N N 0.0061 0.0033 'International Tables Vol C Tables 4.2.6.8 and 6.1.1.4'
O O 0.0106 0.0060 'International Tables Vol C Tables 4.2.6.8 and 6.1.1.4'
Pd Pd -0.9988 1.0072 'International Tables Vol C Tables 4.2.6.8 and 6.1.1.4'

loop_
_geom_angle_atom_site_label_1
_geom_angle_atom_site_label_2
_geom_angle_atom_site_label_3
_geom_angle
_geom_angle_site_symmetry_1
N1 Pd1 N2 176.4(6) .
N1 Pd1 Cl2 87.0(4) .
N2 Pd1 Cl2 90.5(4) .
N1 Pd1 Cl1 89.2(4) .
N2 Pd1 Cl1 93.6(4) .
Cl2 Pd1 Cl1 171.7(2) .
C8 O1 C7 114.9(15) .
C18 O3 C17 116.7(11) .
C5 N1 C1 119.6(15) .
C5 N1 Pd1 123.5(12) .
C1 N1 Pd1 116.8(11) .
C11 N2 C15 117.2(13) .
C11 N2 Pd1 119.7(11) .
C15 N2 Pd1 123.1(11) .
N1 C1 C2 122.5(17) .
N1 C1 H1A 118.8 .
C2 C1 H1A 118.8 .
C3 C2 C1 117.5(18) .
C3 C2 H2A 121.3 .
C1 C2 H2A 121.3 .
C2 C3 C4 123.2(19) .
C2 C3 H3A 118.4 .
C4 C3 H3A 118.4 .
C3 C4 C5 115.9(17) .
C3 C4 H4A 122.0 .
C5 C4 H4A 122.0 .
N1 C5 C4 121.1(17) .
N1 C5 C6 120.4(16) .
C4 C5 C6 118.3(16) .
C5 C6 C7 112.6(14) .
C5 C6 H6A 109.1 .
C7 C6 H6A 109.1 .
C5 C6 H6B 109.1 .
C7 C6 H6B 109.1 .
H6A C6 H6B 107.8 .
O1 C7 C6 113.3(15) .
O1 C7 H7A 108.9 .
C6 C7 H7A 108.9 .
O1 C7 H7B 108.9 .
C6 C7 H7B 108.9 .
H7A C7 H7B 107.7 .
O2 C8 O1 124.8(17) .
O2 C8 C9 124.6(18) .
O1 C8 C9 110.6(17) .
C10 C9 C10 116.1(18) 2_765
C10 C9 C8 125.3(19) 2_765
C10 C9 C8 118.6(17) .
C9 C10 C9 123.9(18) 3_675
C9 C10 H10A 118.1 3_675
C9 C10 H10A 118.1 .
N2 C11 C12 125.3(17) .
N2 C11 H11A 117.3 .
C12 C11 H11A 117.3 .
C11 C12 C13 115.8(16) .
C11 C12 H12A 122.1 .
C13 C12 H12A 122.1 .
C14 C13 C12 120.5(17) .
C14 C13 H13A 119.8 .
C12 C13 H13A 119.8 .
C13 C14 C15 120.7(16) .
C13 C14 H14A 119.7 .
C15 C14 H14A 119.7 .
N2 C15 C14 120.5(14) .
N2 C15 C16 115.9(14) .
C14 C15 C16 123.5(15) .
C17 C16 C15 117.4(14) .
C17 C16 H16A 108.0 .
C15 C16 H16A 108.0 .
C17 C16 H16B 108.0 .
C15 C16 H16B 108.0 .
H16A C16 H16B 107.2 .
O3 C17 C16 101.6(12) .
O3 C17 H17A 111.5 .
C16 C17 H17A 111.5 .
O3 C17 H17B 111.5 .
C16 C17 H17B 111.5 .
H17A C17 H17B 109.3 .
O4 C18 O3 126.7(15) .
O4 C18 C19 121.3(15) .
O3 C18 C19 111.9(13) .
C20 C19 C20 121.5(16) 2_765
C20 C19 C18 120.7(14) 2_765
C20 C19 C18 117.8(14) .
C19 C20 C19 118.5(16) 3_675
C19 C20 H20A 120.7 3_675
C19 C20 H20A 120.7 .

loop_
_geom_bond_atom_site_label_1
_geom_bond_atom_site_label_2
_geom_bond_distance
_geom_bond_site_symmetry_2
Pd1 N1 1.985(13) .
Pd1 N2 2.035(12) .
Pd1 Cl2 2.282(5) .
Pd1 Cl1 2.314(5) .
O1 C8 1.32(2) .
O1 C7 1.461(18) .
O2 C8 1.19(2) .
O3 C18 1.296(17) .
O3 C17 1.469(18) .
O4 C18 1.181(16) .
N1 C5 1.31(2) .
N1 C1 1.36(2) .
N2 C11 1.323(19) .
N2 C15 1.351(19) .
C1 C2 1.38(2) .
C1 H1A 0.9500 .
C2 C3 1.31(3) .
C2 H2A 0.9500 .
C3 C4 1.40(3) .
C3 H3A 0.9500 .
C4 C5 1.43(2) .
C4 H4A 0.9500 .
C5 C6 1.45(2) .
C6 C7 1.50(2) .
C6 H6A 0.9900 .
C6 H6B 0.9900 .
C7 H7A 0.9900 .
C7 H7B 0.9900 .
C8 C9 1.46(2) .
C9 C10 1.38(2) 2_765
C9 C10 1.41(2) .
C10 C9 1.38(2) 3_675
C10 H10A 0.9500 .
C11 C12 1.38(2) .
C11 H11A 0.9500 .
C12 C13 1.38(2) .
C12 H12A 0.9500 .
C13 C14 1.33(2) .
C13 H13A 0.9500 .
C14 C15 1.38(2) .
C14 H14A 0.9500 .
C15 C16 1.54(2) .
C16 C17 1.48(2) .
C16 H16A 0.9900 .
C16 H16B 0.9900 .
C17 H17A 0.9900 .
C17 H17B 0.9900 .
C18 C19 1.52(2) .
C19 C20 1.381(19) 2_765
C19 C20 1.401(19) .
C20 C19 1.381(19) 3_675
C20 H20A 0.9500 .

loop_
_geom_torsion_atom_site_label_1
_geom_torsion_atom_site_label_2
_geom_torsion_atom_site_label_3
_geom_torsion_atom_site_label_4
_geom_torsion
_geom_torsion_site_symmetry_1
_geom_torsion_site_symmetry_4
C5 N1 C1 C2 -2(3) . .
Pd1 N1 C1 C2 -177.0(16) . .
N1 C1 C2 C3 6(3) . .
C1 C2 C3 C4 -5(3) . .
C2 C3 C4 C5 1(3) . .
C1 N1 C5 C4 -3(2) . .
Pd1 N1 C5 C4 172.3(12) . .
C1 N1 C5 C6 -178.5(18) . .
Pd1 N1 C5 C6 -3(2) . .
C3 C4 C5 N1 3(2) . .
C3 C4 C5 C6 178.8(16) . .
N1 C5 C6 C7 87.2(19) . .
C4 C5 C6 C7 -88.6(19) . .
C8 O1 C7 C6 -89.7(18) . .
C5 C6 C7 O1 -177.8(14) . .
C7 O1 C8 O2 -2(3) . .
C7 O1 C8 C9 176.9(16) . .
O2 C8 C9 C10 -174(2) . 2_765
O1 C8 C9 C10 7(3) . 2_765
O2 C8 C9 C10 6(3) . .
O1 C8 C9 C10 -172.7(16) . .
C10 C9 C10 C9 -1(4) 2_765 3_675
C8 C9 C10 C9 178.7(13) . 3_675
C15 N2 C11 C12 2(3) . .
Pd1 N2 C11 C12 -176.2(14) . .
N2 C11 C12 C13 -3(3) . .
C11 C12 C13 C14 2(3) . .
C12 C13 C14 C15 -2(3) . .
C11 N2 C15 C14 -2(2) . .
Pd1 N2 C15 C14 177.0(12) . .
C11 N2 C15 C16 176.9(14) . .
Pd1 N2 C15 C16 -4.5(19) . .
C13 C14 C15 N2 1(3) . .
C13 C14 C15 C16 -177.1(16) . .
N2 C15 C16 C17 171.2(15) . .
C14 C15 C16 C17 -10(3) . .
C18 O3 C17 C16 -172.5(14) . .
C15 C16 C17 O3 -179.3(14) . .
C17 O3 C18 O4 -1(3) . .
C17 O3 C18 C19 177.2(13) . .
O4 C18 C19 C20 12(2) . 2_765
O3 C18 C19 C20 -166.6(14) . 2_765
O4 C18 C19 C20 -170.8(16) . .
O3 C18 C19 C20 11(2) . .
C20 C19 C20 C19 2(3) 2_765 3_675
C18 C19 C20 C19 -174.8(9) . 3_675

loop_
_platon_squeeze_void_nr
_platon_squeeze_void_average_x
_platon_squeeze_void_average_y
_platon_squeeze_void_average_z
_platon_squeeze_void_volume
_platon_squeeze_void_count_electrons
_platon_squeeze_void_content
1 0.333 0.667 0.020 317 120 ' '
2 0.667 0.333 0.187 326 120 ' '
3 0.000 0.000 0.354 323 119 ' '
4 0.333 0.667 0.520 318 120 ' '
5 0.667 0.333 0.687 326 120 ' '
6 0.000 0.000 0.854 323 119 ' '
